data_7721082
loop_
_publ_author_name
'Wang, Fupeng'
'Peng, Guang'
'Ye, Ning'
'Chen, Jindong'

_publ_section_title
;
 [Cd<sub>4</sub>P<sub>2</sub>][I<sub>3</sub>] and
 [Cd<sub>2</sub>P][CdCl<sub>3</sub>]: two Millon's phase phosphides
 exhibiting wide band gaps and large birefringence.
;
_journal_issue 19
_journal_name_full 'Dalton transactions (Cambridge, England : 2003)'
_journal_page_first 7480
_journal_page_last 7486
_journal_paper_doi 10.1039/d6dt00660d
_journal_volume 55
_journal_year 2026
_chemical_formula_sum 'Cd4 I3 P2'
_chemical_formula_weight 892.24
_chemical_name_systematic '[Cd4P2][I3]'
_space_group_crystal_system orthorhombic
_space_group_IT_number 61
_space_group_name_Hall '-P 2ac 2ab'
_space_group_name_H-M_alt 'P b c a'
_audit_creation_method SHELXL-2018/3
_audit_update_record
;
2026-04-08 deposited with the CCDC.	2026-04-24 downloaded from the CCDC.
;
_cell_angle_alpha 90
_cell_angle_beta 90
_cell_angle_gamma 90
_cell_formula_units_Z 8
_cell_length_a 12.7104(4)
_cell_length_b 12.6393(3)
_cell_length_c 12.8670(4)
_cell_measurement_reflns_used 7137
_cell_measurement_temperature 273(2)
_cell_measurement_theta_max 27.49
_cell_measurement_theta_min 3.17
_cell_volume 2067.09(10)
_computing_structure_refinement 'SHELXL-2018/3 (Sheldrick, 2018)'
_computing_structure_solution 'SHELXT 2014/5 (Sheldrick, 2014)'
_diffrn_ambient_temperature 273(2)
_diffrn_measured_fraction_theta_full 0.996
_diffrn_measured_fraction_theta_max 0.995
_diffrn_measurement_device_type Bruker
_diffrn_radiation_type MoK\a
_diffrn_radiation_wavelength 0.71073
_diffrn_reflns_av_R_equivalents 0.0517
_diffrn_reflns_av_unetI/netI 0.0305
_diffrn_reflns_Laue_measured_fraction_full 0.996
_diffrn_reflns_Laue_measured_fraction_max 0.995
_diffrn_reflns_limit_h_max 16
_diffrn_reflns_limit_h_min -16
_diffrn_reflns_limit_k_max 16
_diffrn_reflns_limit_k_min -16
_diffrn_reflns_limit_l_max 16
_diffrn_reflns_limit_l_min -16
_diffrn_reflns_number 16409
_diffrn_reflns_point_group_measured_fraction_full 0.996
_diffrn_reflns_point_group_measured_fraction_max 0.995
_diffrn_reflns_theta_full 25.242
_diffrn_reflns_theta_max 27.558
_diffrn_reflns_theta_min 2.770
_exptl_absorpt_coefficient_mu 17.311
_exptl_crystal_colour red
_exptl_crystal_density_diffrn 5.734
_exptl_crystal_description bulk
_exptl_crystal_F_000 3048
_refine_diff_density_max 3.086
_refine_diff_density_min -2.112
_refine_diff_density_rms 0.317
_refine_ls_extinction_method none
_refine_ls_goodness_of_fit_ref 1.135
_refine_ls_hydrogen_treatment undef
_refine_ls_matrix_type full
_refine_ls_number_parameters 86
_refine_ls_number_reflns 2382
_refine_ls_number_restraints 0
_refine_ls_restrained_S_all 1.135
_refine_ls_R_factor_all 0.0359
_refine_ls_R_factor_gt 0.0320
_refine_ls_shift/su_max 0.001
_refine_ls_shift/su_mean 0.000
_refine_ls_structure_factor_coef Fsqd
_refine_ls_weighting_details 'w=1/[\s^2^(Fo^2^)+(0.0272P)^2^+28.5666P] where P=(Fo^2^+2Fc^2^)/3'
_refine_ls_weighting_scheme calc
_refine_ls_wR_factor_gt 0.0766
_refine_ls_wR_factor_ref 0.0784
_reflns_Friedel_coverage 0.000
_reflns_number_gt 2178
_reflns_number_total 2382
_reflns_threshold_expression 'I > 2\s(I)'
_cod_data_source_file d6dt00660d2.cif
_cod_data_source_block WJX_a
_cod_database_code 7721082
_shelx_shelxl_version_number 2018/3
_shelx_space_group_comment
;
The symmetry employed for this shelxl refinement is uniquely defined
by the following loop, which should always be used as a source of
symmetry information in preference to the above space-group names.
They are only intended as comments.
;

loop_
_space_group_symop_operation_xyz
'x, y, z'
'-x+1/2, -y, z+1/2'
'-x, y+1/2, -z+1/2'
'x+1/2, -y+1/2, -z'
'-x, -y, -z'
'x-1/2, y, -z-1/2'
'x, -y-1/2, z-1/2'
'-x-1/2, y-1/2, z'

loop_
_atom_site_label
_atom_site_type_symbol
_atom_site_fract_x
_atom_site_fract_y
_atom_site_fract_z
_atom_site_U_iso_or_equiv
_atom_site_adp_type
_atom_site_occupancy
_atom_site_site_symmetry_order
_atom_site_calc_flag
_atom_site_refinement_flags_posn
_atom_site_refinement_flags_adp
_atom_site_refinement_flags_occupancy
_atom_site_disorder_assembly
_atom_site_disorder_group
I001 I 0.67627(4) 0.43688(4) 0.24842(4) 0.01995(13) Uani 1 1 d . . . . .
Cd1 Cd 0.4174(11) 0.5429(12) 0.2117(10) 0.0316(12) Uani 0.56(3) 1 d . . P . .
I002 I 0.57048(4) 0.74710(4) 0.68123(4) 0.02057(13) Uani 1 1 d . . . . .
I003 I 0.75277(4) 0.68274(4) 0.42513(4) 0.01968(12) Uani 1 1 d . . . . .
Cd4 Cd 0.56956(5) 0.59446(5) 0.51775(5) 0.02856(16) Uani 1 1 d . . . . .
Cd6 Cd 0.29019(5) 0.41208(6) -0.05793(6) 0.03263(17) Uani 1 1 d . . . . .
P8 P 0.45162(15) 0.44689(14) 0.04730(14) 0.0124(3) Uani 1 1 d . . . . .
P009 P 0.40208(15) 0.59652(14) 0.39820(14) 0.0129(3) Uani 1 1 d . . . . .
Cd10 Cd 0.4384(10) 0.5388(15) 0.2189(12) 0.0316(12) Uani 0.44(3) 1 d . . P . .
Cd11 Cd 0.57425(6) 0.29669(5) 0.09293(6) 0.02926(16) Uani 1 1 d . . . . .

loop_
_atom_site_aniso_label
_atom_site_aniso_U_11
_atom_site_aniso_U_22
_atom_site_aniso_U_33
_atom_site_aniso_U_23
_atom_site_aniso_U_13
_atom_site_aniso_U_12
I001 0.0191(3) 0.0206(3) 0.0202(2) 0.00102(18) -0.00276(18) -0.00262(19)
Cd1 0.041(4) 0.0383(10) 0.0152(14) -0.0084(10) 0.002(2) 0.006(2)
I002 0.0239(3) 0.0186(2) 0.0192(2) 0.00048(18) 0.00300(19) -0.00007(19)
I003 0.0177(2) 0.0204(2) 0.0209(2) -0.00253(18) -0.00101(18) 0.00042(18)
Cd4 0.0288(4) 0.0213(3) 0.0355(4) 0.0036(3) -0.0114(3) -0.0065(2)
Cd6 0.0166(3) 0.0364(4) 0.0449(4) -0.0023(3) -0.0116(3) -0.0031(3)
P8 0.0118(8) 0.0128(8) 0.0126(8) 0.0005(6) -0.0003(6) 0.0008(6)
P009 0.0134(9) 0.0131(8) 0.0121(8) -0.0015(6) 0.0017(6) -0.0004(7)
Cd10 0.041(4) 0.0383(10) 0.0152(14) -0.0084(10) 0.002(2) 0.006(2)
Cd11 0.0339(4) 0.0145(3) 0.0394(4) 0.0013(2) -0.0047(3) 0.0055(2)

loop_
_atom_type_symbol
_atom_type_description
_atom_type_scat_dispersion_real
_atom_type_scat_dispersion_imag
_atom_type_scat_source
Cd Cd -0.8075 1.2024 'International Tables Vol C Tables 4.2.6.8 and 6.1.1.4'
I I -0.4742 1.8119 'International Tables Vol C Tables 4.2.6.8 and 6.1.1.4'
P P 0.1023 0.0942 'International Tables Vol C Tables 4.2.6.8 and 6.1.1.4'

loop_
_geom_angle_atom_site_label_1
_geom_angle_atom_site_label_2
_geom_angle_atom_site_label_3
_geom_angle
_geom_angle_site_symmetry_1
_geom_angle_site_symmetry_3
_geom_angle_publ_flag
Cd11 I001 Cd6 84.03(2) . 5_665 ?
Cd11 I001 Cd10 75.9(3) . . ?
Cd6 I001 Cd10 78.3(3) 5_665 . ?
P8 Cd1 P009 164.9(7) . . ?
P8 Cd1 I003 85.3(4) . 6_556 ?
P009 Cd1 I003 108.8(5) . 6_556 ?
P8 Cd1 I002 100.9(4) . 7_575 ?
P009 Cd1 I002 86.7(4) . 7_575 ?
I003 Cd1 I002 83.0(3) 6_556 7_575 ?
Cd4 I002 Cd6 94.49(2) . 3_655 ?
Cd4 I002 Cd10 132.6(2) . 7_576 ?
Cd6 I002 Cd10 79.2(3) 3_655 7_576 ?
Cd4 I002 Cd1 128.8(2) . 7_576 ?
Cd6 I002 Cd1 81.9(2) 3_655 7_576 ?
Cd10 I002 Cd1 4.8(4) 7_576 7_576 ?
Cd4 I003 Cd11 108.82(2) . 2_665 ?
Cd4 I003 Cd1 122.7(3) . 6_656 ?
Cd11 I003 Cd1 88.1(2) 2_665 6_656 ?
P009 Cd4 P009 110.83(5) . 5_666 ?
P009 Cd4 I003 114.48(5) . . ?
P009 Cd4 I003 114.45(5) 5_666 . ?
P009 Cd4 I002 115.35(5) . . ?
P009 Cd4 I002 108.19(5) 5_666 . ?
I003 Cd4 I002 92.31(2) . . ?
P009 Cd4 Cd4 56.09(4) . 5_666 ?
P009 Cd4 Cd4 54.74(4) 5_666 5_666 ?
I003 Cd4 Cd4 136.85(4) . 5_666 ?
I002 Cd4 Cd4 130.64(4) . 5_666 ?
P009 Cd4 Cd11 47.27(4) . 3_655 ?
P009 Cd4 Cd11 155.32(5) 5_666 3_655 ?
I003 Cd4 Cd11 88.29(2) . 3_655 ?
I002 Cd4 Cd11 78.79(2) . 3_655 ?
Cd4 Cd4 Cd11 102.36(3) 5_666 3_655 ?
P8 Cd6 P009 158.33(7) . 2_564 ?
P8 Cd6 I001 101.82(5) . 5_665 ?
P009 Cd6 I001 89.02(5) 2_564 5_665 ?
P8 Cd6 I002 85.87(5) . 3_645 ?
P009 Cd6 I002 113.81(5) 2_564 3_645 ?
I001 Cd6 I002 86.17(2) 5_665 3_645 ?
P8 P8 Cd1 105.8(4) 5_665 . ?
P8 P8 Cd6 105.55(11) 5_665 . ?
Cd1 P8 Cd6 113.9(3) . . ?
P8 P8 Cd10 104.1(4) 5_665 . ?
Cd1 P8 Cd10 6.6(5) . . ?
Cd6 P8 Cd10 120.4(3) . . ?
P8 P8 Cd11 104.09(11) 5_665 . ?
Cd1 P8 Cd11 106.2(3) . . ?
Cd6 P8 Cd11 120.05(8) . . ?
Cd10 P8 Cd11 100.7(3) . . ?
Cd10 P009 Cd1 6.6(5) . . ?
Cd10 P009 Cd6 112.3(3) . 2_565 ?
Cd1 P009 Cd6 106.2(3) . 2_565 ?
Cd10 P009 Cd11 108.3(5) . 3_655 ?
Cd1 P009 Cd11 107.6(3) . 3_655 ?
Cd6 P009 Cd11 98.49(7) 2_565 3_655 ?
Cd10 P009 Cd4 113.2(3) . . ?
Cd1 P009 Cd4 119.7(3) . . ?
Cd6 P009 Cd4 131.06(8) 2_565 . ?
Cd11 P009 Cd4 83.57(6) 3_655 . ?
Cd10 P009 Cd4 94.9(4) . 5_666 ?
Cd1 P009 Cd4 97.7(3) . 5_666 ?
Cd6 P009 Cd4 90.07(6) 2_565 5_666 ?
Cd11 P009 Cd4 149.65(8) 3_655 5_666 ?
Cd4 P009 Cd4 69.17(5) . 5_666 ?
P009 Cd10 P8 167.7(9) . . ?
P009 Cd10 I002 89.4(5) . 7_575 ?
P8 Cd10 I002 102.8(6) . 7_575 ?
P009 Cd10 I001 100.3(4) . . ?
P8 Cd10 I001 81.9(4) . . ?
I002 Cd10 I001 82.4(3) 7_575 . ?
P8 Cd11 P009 145.99(7) . 3_645 ?
P8 Cd11 I001 88.72(5) . . ?
P009 Cd11 I001 120.67(5) 3_645 . ?
P8 Cd11 I003 102.31(5) . 2_664 ?
P009 Cd11 I003 91.77(5) 3_645 2_664 ?
I001 Cd11 I003 96.30(2) . 2_664 ?
P8 Cd11 Cd4 97.70(5) . 3_645 ?
P009 Cd11 Cd4 49.16(4) 3_645 3_645 ?
I001 Cd11 Cd4 162.03(3) . 3_645 ?
I003 Cd11 Cd4 98.68(2) 2_664 3_645 ?

loop_
_geom_bond_atom_site_label_1
_geom_bond_atom_site_label_2
_geom_bond_distance
_geom_bond_site_symmetry_2
_geom_bond_publ_flag
I001 Cd11 2.9706(8) . ?
I001 Cd6 3.1359(9) 5_665 ?
I001 Cd10 3.308(12) . ?
Cd1 P8 2.477(13) . ?
Cd1 P009 2.502(12) . ?
Cd1 I003 3.256(14) 6_556 ?
Cd1 I002 3.314(15) 7_575 ?
I002 Cd4 2.8542(9) . ?
I002 Cd6 3.1625(9) 3_655 ?
I002 Cd10 3.221(19) 7_576 ?
I003 Cd4 2.8440(9) . ?
I003 Cd11 3.0924(9) 2_665 ?
Cd4 P009 2.626(2) . ?
Cd4 P009 2.6695(19) 5_666 ?
Cd4 Cd4 3.0063(12) 5_666 ?
Cd4 Cd11 3.4500(9) 3_655 ?
Cd6 P8 2.497(2) . ?
Cd6 P009 2.511(2) 2_564 ?
P8 P8 2.190(4) 5_665 ?
P8 Cd10 2.501(17) . ?
P8 Cd11 2.5255(19) . ?
P009 Cd10 2.463(16) . ?
P009 Cd11 2.5503(19) 3_655 ?
